data_7060391
loop_
_publ_author_name
'S\'anchez-Lara, Eduardo'
'Garc\'ia-Garc\'ia, Amalia'
'Gonz\'alez-Vergara, Enrique'
'Cepeda, Javier'
'Rodr\'iguez-Di\'eguez, Antonio'

_publ_section_title
;
 Magneto-structural correlations of cyclo-tetravanadates functionalized
 with mixed-ligand copper(ii) complexes
;
_journal_issue 11
_journal_name_full 'New Journal of Chemistry'
_journal_page_first 5081
_journal_page_last 5092
_journal_paper_doi 10.1039/D0NJ06004F
_journal_volume 45
_journal_year 2021
_chemical_formula_moiety 'C34 H40 Cu2 N8 O16 V4, 6(H2 O)'
_chemical_formula_sum 'C34 H52 Cu2 N8 O22 V4'
_chemical_formula_weight 1255.67
_space_group_crystal_system triclinic
_space_group_IT_number 2
_space_group_name_Hall '-P 1'
_space_group_name_H-M_alt 'P -1'
_atom_sites_solution_hydrogens mixed
_audit_creation_date 2017-11-14
_audit_creation_method
;
Olex2 1.2
(compiled 2017.08.10 svn.r3458 for OlexSys, GUI svn.r5381)
;
_audit_update_record
;
2020-11-12 deposited with the CCDC.	2021-02-09 downloaded from the CCDC.
;
_cell_angle_alpha 70.470(3)
_cell_angle_beta 73.209(3)
_cell_angle_gamma 80.836(3)
_cell_formula_units_Z 1
_cell_length_a 8.9373(3)
_cell_length_b 11.4902(4)
_cell_length_c 12.9580(4)
_cell_measurement_reflns_used 7258
_cell_measurement_temperature 293(2)
_cell_measurement_theta_max 27.5160
_cell_measurement_theta_min 3.2910
_cell_volume 1197.75(7)
_computing_molecular_graphics 'Olex2 (Dolomanov et al., 2009)'
_computing_publication_material 'Olex2 (Dolomanov et al., 2009)'
_computing_structure_refinement 'ShelXL (Sheldrick, 2015)'
_computing_structure_solution 'SHELXT 2014/5 (Sheldrick, 2014)'
_diffrn_ambient_temperature 293(2)
_diffrn_measured_fraction_theta_full 0.998
_diffrn_measured_fraction_theta_max 0.999
_diffrn_measurement_device_type 'Xcalibur, Atlas, Gemini'
_diffrn_radiation_type MoK\a
_diffrn_radiation_wavelength 0.71073
_diffrn_reflns_av_R_equivalents 0.0440
_diffrn_reflns_av_unetI/netI 0.0312
_diffrn_reflns_Laue_measured_fraction_full 0.998
_diffrn_reflns_Laue_measured_fraction_max 0.999
_diffrn_reflns_limit_h_max 11
_diffrn_reflns_limit_h_min -11
_diffrn_reflns_limit_k_max 14
_diffrn_reflns_limit_k_min -14
_diffrn_reflns_limit_l_max 16
_diffrn_reflns_limit_l_min -16
_diffrn_reflns_number 26431
_diffrn_reflns_point_group_measured_fraction_full 0.998
_diffrn_reflns_point_group_measured_fraction_max 0.999
_diffrn_reflns_theta_full 25.242
_diffrn_reflns_theta_max 26.370
_diffrn_reflns_theta_min 2.917
_exptl_absorpt_coefficient_mu 1.708
_exptl_absorpt_correction_T_max 1.00000
_exptl_absorpt_correction_T_min 0.87097
_exptl_absorpt_correction_type multi-scan
_exptl_crystal_colour blue
_exptl_crystal_density_diffrn 1.741
_exptl_crystal_description prism
_exptl_crystal_F_000 638
_exptl_crystal_recrystallization_method 'Re-crystallisation from solvent: water'
_refine_diff_density_max 0.820
_refine_diff_density_min -0.648
_refine_diff_density_rms 0.086
_refine_ls_extinction_method none
_refine_ls_goodness_of_fit_ref 1.107
_refine_ls_hydrogen_treatment mixed
_refine_ls_matrix_type full
_refine_ls_number_parameters 357
_refine_ls_number_reflns 4904
_refine_ls_number_restraints 12
_refine_ls_restrained_S_all 1.105
_refine_ls_R_factor_all 0.0726
_refine_ls_R_factor_gt 0.0586
_refine_ls_shift/su_max 0.000
_refine_ls_shift/su_mean 0.000
_refine_ls_structure_factor_coef Fsqd
_refine_ls_weighting_details 'w=1/[\s^2^(Fo^2^)+(0.0538P)^2^+3.7280P] where P=(Fo^2^+2Fc^2^)/3'
_refine_ls_weighting_scheme calc
_refine_ls_wR_factor_gt 0.1502
_refine_ls_wR_factor_ref 0.1582
_reflns_Friedel_coverage 0.000
_reflns_number_gt 3994
_reflns_number_total 4904
_reflns_threshold_expression 'I > 2\s(I)'
_cod_data_source_file d0nj06004f2.cif
_cod_data_source_block lolacuv_1_mo
_cod_depositor_comments 'Adding full bibliography for 7060390--7060392.cif.'
_cod_database_code 7060391
_shelx_shelxl_version_number 2016/6
_shelx_space_group_comment
;
The symmetry employed for this shelxl refinement is uniquely defined
by the following loop, which should always be used as a source of
symmetry information in preference to the above space-group names.
They are only intended as comments.
;
_olex2_refinement_description
;
1. Fixed Uiso
 At 1.2 times of:
  All C(H) groups, All C(H,H) groups, All C(H,H,H,H) groups, All N(H,H,H,H)
  groups
 At 1.5 times of:
  All N(H,H,H,H,H,H) groups, All O(H,H) groups
2. Restrained distances
 O9-H9A = O9-H9B
 0.85 with sigma of 0.02
 H9A-H9B
 1.34 with sigma of 0.04
 O10-H10A = O10-H10B
 0.85 with sigma of 0.02
 H10A-H10B
 1.34 with sigma of 0.04
3. Uiso/Uaniso restraints and constraints
Uanis(O5) \\sim Ueq: with sigma of 0.1 and sigma for terminal atoms of 0.2
4. Rigid body (RIGU) restrains
 O5
 with sigma for 1-2 distances of 0.004 and sigma for 1-3 distances of 0.004
5. Others
 Sof(C2B)=Sof(H2B)=Sof(C3B)=Sof(H3BA)=Sof(H3BB)=Sof(C5B)=Sof(H5BA)=Sof(H5BB)=
 Sof(H4BC)=Sof(H4BD)=Sof(H1BC)=Sof(H1BD)=Sof(H4BF)=Sof(H4BG)=Sof(H4BH)=1-FVAR(1)
 Sof(C2A)=Sof(H2A)=Sof(C3A)=Sof(H3AA)=Sof(H3AB)=Sof(C5A)=Sof(H5AA)=Sof(H5AB)=
 Sof(H4AA)=Sof(H4AB)=Sof(H1AA)=Sof(H1AB)=Sof(H4AC)=Sof(H4AD)=Sof(H4AE)=FVAR(1)
6.a Riding coordinates:
 O11(H11A,H11B)
6.b Ternary CH refined with riding coordinates:
 C2A(H2A), C2B(H2B)
6.c Secondary CH2 refined with riding coordinates:
 C3A(H3AA,H3AB), C5A(H5AA,H5AB), C3B(H3BA,H3BB), C5B(H5BA,H5BB), C4(H4AA,H4AB),
  C4(H4BC,H4BD), N1(H1AA,H1AB), N1(H1BC,H1BD)
6.d Aromatic/amide H refined with riding coordinates:
 C6(H6), C7(H7), C8(H8), C10(H10), C11(H11), C13(H13), C14(H14), C15(H15)
6.e Idealised Me refined as rotating group:
 N4(H4AC,H4AD,H4AE), N4(H4BF,H4BG,H4BH)
;
_olex2_submission_special_instructions 'No special instructions were received'

loop_
_space_group_symop_operation_xyz
'x, y, z'
'-x, -y, -z'

loop_
_atom_site_label
_atom_site_type_symbol
_atom_site_fract_x
_atom_site_fract_y
_atom_site_fract_z
_atom_site_U_iso_or_equiv
_atom_site_adp_type
_atom_site_occupancy
_atom_site_site_symmetry_order
_atom_site_calc_flag
_atom_site_refinement_flags_posn
_atom_site_refinement_flags_adp
_atom_site_refinement_flags_occupancy
_atom_site_disorder_assembly
_atom_site_disorder_group
C1 C 0.8683(8) 0.3782(5) 0.6127(5) 0.0601(15) Uani 1 1 d . . . . .
C2A C 0.848(2) 0.3981(14) 0.7319(13) 0.038(4) Uani 0.401(16) 1 d . . P A 1
H2A H 0.754259 0.361963 0.787484 0.045 Uiso 0.401(16) 1 calc R . P A 1
C3A C 0.999(2) 0.3489(17) 0.7771(15) 0.053(4) Uani 0.401(16) 1 d . . P A 1
H3AA H 1.037984 0.269284 0.765474 0.064 Uiso 0.401(16) 1 calc R . P A 1
H3AB H 1.080199 0.406327 0.736830 0.064 Uiso 0.401(16) 1 calc R . P A 1
C5A C 1.062(2) 0.291(3) 0.957(2) 0.104(9) Uani 0.401(16) 1 d . . P A 1
H5AA H 1.133243 0.353662 0.939843 0.124 Uiso 0.401(16) 1 calc R . P A 1
H5AB H 1.120965 0.222534 0.931257 0.124 Uiso 0.401(16) 1 calc R . P A 1
C2B C 0.919(2) 0.4149(11) 0.6969(13) 0.059(3) Uani 0.599(16) 1 d . . P A 2
H2B H 1.030395 0.429178 0.664346 0.070 Uiso 0.599(16) 1 calc R . P A 2
C3B C 0.910(2) 0.3118(12) 0.8048(13) 0.082(4) Uani 0.599(16) 1 d . . P A 2
H3BA H 0.977883 0.242548 0.787199 0.099 Uiso 0.599(16) 1 calc R . P A 2
H3BB H 0.803747 0.285897 0.832450 0.099 Uiso 0.599(16) 1 calc R . P A 2
C5B C 0.9538(17) 0.2172(10) 0.9932(10) 0.071(4) Uani 0.599(16) 1 d . . P A 2
H5BA H 1.035111 0.159612 0.966483 0.085 Uiso 0.599(16) 1 calc R . P A 2
H5BB H 0.853592 0.181814 1.014640 0.085 Uiso 0.599(16) 1 calc R . P A 2
C4 C 0.9538(11) 0.3359(7) 0.9037(6) 0.088(2) Uani 1 1 d . . . . .
H4AA H 0.917690 0.417181 0.912287 0.106 Uiso 0.401(16) 1 calc R . P A 1
H4AB H 0.866115 0.284009 0.940363 0.106 Uiso 0.401(16) 1 calc R . P A 1
H4BC H 1.056573 0.368301 0.877655 0.106 Uiso 0.599(16) 1 calc R . P A 2
H4BD H 0.877993 0.395701 0.931870 0.106 Uiso 0.599(16) 1 calc R . P A 2
C6 C 0.6039(7) 0.6513(6) 0.3825(5) 0.0560(14) Uani 1 1 d . . . . .
H6 H 0.602284 0.565674 0.404198 0.067 Uiso 1 1 calc R . . . .
C7 C 0.5497(8) 0.7227(7) 0.2885(5) 0.0667(17) Uani 1 1 d . . . . .
H7 H 0.511608 0.684657 0.249083 0.080 Uiso 1 1 calc R . . . .
C8 C 0.5523(8) 0.8478(7) 0.2542(5) 0.0691(18) Uani 1 1 d . . . . .
H8 H 0.517136 0.895660 0.190952 0.083 Uiso 1 1 calc R . . . .
C9 C 0.6090(7) 0.9049(5) 0.3157(4) 0.0562(14) Uani 1 1 d . . . . .
C10 C 0.6141(9) 1.0359(6) 0.2896(6) 0.0723(19) Uani 1 1 d . . . . .
H10 H 0.583205 1.088873 0.226173 0.087 Uiso 1 1 calc R . . . .
C11 C 0.6629(9) 1.0839(6) 0.3553(5) 0.0699(18) Uani 1 1 d . . . . .
H11 H 0.663299 1.169336 0.337220 0.084 Uiso 1 1 calc R . . . .
C12 C 0.7137(7) 1.0057(5) 0.4516(5) 0.0570(14) Uani 1 1 d . . . . .
C13 C 0.7661(8) 1.0486(6) 0.5257(6) 0.0672(17) Uani 1 1 d . . . . .
H13 H 0.772666 1.132854 0.511203 0.081 Uiso 1 1 calc R . . . .
C14 C 0.8061(9) 0.9659(6) 0.6170(6) 0.0693(18) Uani 1 1 d . . . . .
H14 H 0.838711 0.993206 0.666439 0.083 Uiso 1 1 calc R . . . .
C15 C 0.7989(8) 0.8400(6) 0.6378(5) 0.0609(15) Uani 1 1 d . . . . .
H15 H 0.827050 0.784911 0.701470 0.073 Uiso 1 1 calc R . . . .
C16 C 0.7113(7) 0.8781(5) 0.4785(4) 0.0479(12) Uani 1 1 d . . . . .
C17 C 0.6574(6) 0.8267(5) 0.4103(4) 0.0454(12) Uani 1 1 d . . . . .
Cu1 Cu 0.74059(9) 0.61862(6) 0.57923(5) 0.0513(2) Uani 1 1 d . . . . .
N1 N 0.8401(7) 0.5350(4) 0.7076(4) 0.0611(13) Uani 1 1 d . . . . .
H1AA H 0.936104 0.559954 0.689767 0.073 Uiso 0.401(16) 1 calc R . P A 1
H1AB H 0.784181 0.555281 0.768827 0.073 Uiso 0.401(16) 1 calc R . P A 1
H1BC H 0.909596 0.582801 0.707028 0.073 Uiso 0.599(16) 1 calc R . P A 2
H1BD H 0.767298 0.522904 0.772952 0.073 Uiso 0.599(16) 1 calc R . P A 2
N2 N 0.7538(6) 0.7955(4) 0.5709(3) 0.0484(10) Uani 1 1 d . . . . .
N3 N 0.6579(5) 0.7016(4) 0.4423(3) 0.0472(10) Uani 1 1 d . . . . .
N4 N 0.9837(8) 0.2406(8) 1.0957(6) 0.106(3) Uani 1 1 d . . . . .
H4AC H 0.983474 0.158414 1.118418 0.159 Uiso 0.401(16) 1 calc GR . P A 1
H4AD H 0.885823 0.273319 1.111651 0.159 Uiso 0.401(16) 1 calc GR . P A 1
H4AE H 1.040045 0.263182 1.131443 0.159 Uiso 0.401(16) 1 calc GR . P A 1
H4BF H 0.926305 0.307866 1.107561 0.159 Uiso 0.599(16) 1 calc GR . P A 2
H4BG H 1.084731 0.251664 1.082016 0.159 Uiso 0.599(16) 1 calc GR . P A 2
H4BH H 0.957324 0.175641 1.156826 0.159 Uiso 0.599(16) 1 calc GR . P A 2
O1 O 0.7940(5) 0.4611(4) 0.5480(3) 0.0616(11) Uani 1 1 d . . . . .
O2 O 0.9215(7) 0.2773(4) 0.5975(5) 0.0928(17) Uani 1 1 d . . . . .
O3 O 0.4909(5) 0.5939(4) 0.6907(3) 0.0643(11) Uani 1 1 d . . . . .
O4 O 0.2257(6) 0.5641(5) 0.8458(5) 0.0931(17) Uani 1 1 d . . . . .
O5 O 0.4456(9) 0.6774(4) 0.8796(4) 0.106(2) Uani 1 1 d . U . . .
O6 O 0.7427(7) 0.6625(6) 0.9039(5) 0.111(2) Uani 1 1 d . . . . .
O7 O 0.5296(8) 0.8315(4) 0.9715(5) 0.1004(19) Uani 1 1 d . . . . .
O8 O 0.5061(5) 0.5849(3) 1.1022(3) 0.0519(9) Uani 1 1 d . . . . .
O9 O 0.1311(8) 0.6607(5) 0.6388(5) 0.104(2) Uani 1 1 d D . . . .
H9A H 0.139(12) 0.638(10) 0.582(6) 0.156 Uiso 1 1 d DR . . . .
H9B H 0.213(8) 0.631(10) 0.661(8) 0.156 Uiso 1 1 d DR . . . .
O10 O 0.7198(9) 1.0129(7) 0.9525(7) 0.122(2) Uani 1 1 d D . . . .
H10A H 0.666(13) 0.951(8) 0.973(9) 0.182 Uiso 1 1 d DR . . . .
H10B H 0.774(14) 1.016(12) 0.887(5) 0.182 Uiso 1 1 d DR . . . .
O11 O 0.9805(9) 1.0249(7) 0.7899(7) 0.144(3) Uani 1 1 d . . . . .
H11A H 0.947320 1.088791 0.743860 0.216 Uiso 1 1 d R . . . .
H11B H 1.057610 1.028491 0.814440 0.216 Uiso 1 1 d R . . . .
V1 V 0.41359(10) 0.56302(7) 0.82614(7) 0.0395(2) Uani 1 1 d . . . . .
V2 V 0.55925(12) 0.69418(8) 0.96389(7) 0.0460(2) Uani 1 1 d . . . . .

loop_
_atom_site_aniso_label
_atom_site_aniso_U_11
_atom_site_aniso_U_22
_atom_site_aniso_U_33
_atom_site_aniso_U_23
_atom_site_aniso_U_13
_atom_site_aniso_U_12
C1 0.068(4) 0.039(3) 0.069(4) -0.017(3) -0.015(3) 0.006(3)
C2A 0.034(8) 0.030(7) 0.033(7) 0.002(5) 0.006(6) -0.009(6)
C3A 0.054(10) 0.040(9) 0.062(10) -0.011(7) -0.019(8) 0.008(7)
C5A 0.066(13) 0.12(2) 0.119(19) -0.011(15) -0.043(13) 0.006(13)
C2B 0.068(9) 0.034(6) 0.064(8) -0.006(6) -0.014(7) 0.001(6)
C3B 0.108(13) 0.047(7) 0.082(9) 0.001(6) -0.037(9) 0.003(8)
C5B 0.096(10) 0.052(6) 0.075(8) -0.016(5) -0.044(7) 0.001(6)
C4 0.123(7) 0.065(4) 0.066(4) -0.004(3) -0.036(4) 0.008(4)
C6 0.063(4) 0.052(3) 0.050(3) -0.019(3) -0.009(3) 0.002(3)
C7 0.079(4) 0.078(5) 0.049(3) -0.027(3) -0.022(3) 0.006(4)
C8 0.087(5) 0.072(4) 0.042(3) -0.012(3) -0.026(3) 0.015(4)
C9 0.062(4) 0.053(3) 0.039(3) -0.004(2) -0.009(2) 0.007(3)
C10 0.087(5) 0.048(3) 0.054(3) 0.012(3) -0.014(3) 0.009(3)
C11 0.092(5) 0.037(3) 0.057(4) 0.003(3) -0.009(3) 0.005(3)
C12 0.071(4) 0.039(3) 0.049(3) -0.007(2) -0.007(3) -0.001(3)
C13 0.082(5) 0.044(3) 0.072(4) -0.015(3) -0.015(3) -0.006(3)
C14 0.094(5) 0.056(4) 0.066(4) -0.025(3) -0.027(4) -0.004(3)
C15 0.082(4) 0.054(3) 0.049(3) -0.017(3) -0.024(3) 0.005(3)
C16 0.060(3) 0.037(3) 0.035(2) -0.003(2) -0.006(2) 0.000(2)
C17 0.056(3) 0.039(3) 0.031(2) -0.005(2) -0.005(2) 0.001(2)
Cu1 0.0787(5) 0.0333(3) 0.0380(3) -0.0084(3) -0.0180(3) 0.0077(3)
N1 0.092(4) 0.042(3) 0.048(3) -0.013(2) -0.028(3) 0.018(2)
N2 0.063(3) 0.038(2) 0.039(2) -0.0112(18) -0.011(2) 0.007(2)
N3 0.060(3) 0.042(2) 0.035(2) -0.0100(18) -0.0091(19) 0.003(2)
N4 0.095(5) 0.147(7) 0.081(4) -0.045(5) -0.041(4) 0.039(5)
O1 0.088(3) 0.043(2) 0.056(2) -0.0195(18) -0.021(2) 0.004(2)
O2 0.120(4) 0.051(3) 0.119(4) -0.048(3) -0.042(4) 0.028(3)
O3 0.087(3) 0.053(2) 0.0363(19) -0.0023(17) -0.0066(19) 0.000(2)
O4 0.055(3) 0.099(4) 0.103(4) -0.004(3) -0.022(3) 0.002(3)
O5 0.220(7) 0.046(3) 0.081(3) -0.007(2) -0.090(4) -0.022(3)
O6 0.098(4) 0.113(5) 0.073(3) 0.011(3) 0.001(3) -0.001(3)
O7 0.188(6) 0.039(2) 0.085(3) -0.020(2) -0.048(4) -0.008(3)
O8 0.066(2) 0.043(2) 0.0387(18) -0.0072(15) -0.0131(17) 0.0065(17)
O9 0.156(6) 0.077(4) 0.106(4) -0.011(3) -0.083(4) -0.029(4)
O10 0.100(5) 0.088(4) 0.164(7) -0.033(5) -0.008(4) -0.032(4)
O11 0.137(6) 0.131(6) 0.169(7) -0.070(6) -0.002(5) -0.040(5)
V1 0.0510(5) 0.0338(4) 0.0327(4) -0.0064(3) -0.0138(3) -0.0024(4)
V2 0.0657(6) 0.0324(4) 0.0373(4) -0.0034(3) -0.0169(4) -0.0045(4)

loop_
_atom_type_symbol
_atom_type_description
_atom_type_scat_dispersion_real
_atom_type_scat_dispersion_imag
_atom_type_scat_source
C C 0.0033 0.0016 'International Tables Vol C Tables 4.2.6.8 and 6.1.1.4'
H H 0.0000 0.0000 'International Tables Vol C Tables 4.2.6.8 and 6.1.1.4'
Cu Cu 0.3201 1.2651 'International Tables Vol C Tables 4.2.6.8 and 6.1.1.4'
N N 0.0061 0.0033 'International Tables Vol C Tables 4.2.6.8 and 6.1.1.4'
O O 0.0106 0.0060 'International Tables Vol C Tables 4.2.6.8 and 6.1.1.4'
V V 0.3005 0.5294 'International Tables Vol C Tables 4.2.6.8 and 6.1.1.4'

loop_
_geom_angle_atom_site_label_1
_geom_angle_atom_site_label_2
_geom_angle_atom_site_label_3
_geom_angle
_geom_angle_site_symmetry_1
_geom_angle_site_symmetry_3
_geom_angle_publ_flag
O1 C1 C2A 114.2(7) . . ?
O1 C1 C2B 117.4(6) . . ?
O2 C1 C2A 120.3(8) . . ?
O2 C1 C2B 118.0(7) . . ?
O2 C1 O1 123.6(6) . . ?
C1 C2A H2A 111.7 . . ?
C3A C2A C1 111.7(12) . . ?
C3A C2A H2A 111.7 . . ?
N1 C2A C1 104.9(9) . . ?
N1 C2A H2A 111.7 . . ?
N1 C2A C3A 104.8(14) . . ?
C2A C3A H3AA 110.1 . . ?
C2A C3A H3AB 110.1 . . ?
H3AA C3A H3AB 108.4 . . ?
C4 C3A C2A 107.9(14) . . ?
C4 C3A H3AA 110.1 . . ?
C4 C3A H3AB 110.1 . . ?
H5AA C5A H5AB 108.1 . . ?
C4 C5A H5AA 109.5 . . ?
C4 C5A H5AB 109.5 . . ?
C4 C5A N4 110.5(16) . . ?
N4 C5A H5AA 109.5 . . ?
N4 C5A H5AB 109.5 . . ?
C1 C2B H2B 105.8 . . ?
C3B C2B C1 111.7(12) . . ?
C3B C2B H2B 105.8 . . ?
N1 C2B C1 110.9(9) . . ?
N1 C2B H2B 105.8 . . ?
N1 C2B C3B 116.0(13) . . ?
C2B C3B H3BA 107.7 . . ?
C2B C3B H3BB 107.7 . . ?
C2B C3B C4 118.4(13) . . ?
H3BA C3B H3BB 107.1 . . ?
C4 C3B H3BA 107.7 . . ?
C4 C3B H3BB 107.7 . . ?
H5BA C5B H5BB 108.4 . . ?
C4 C5B H5BA 110.1 . . ?
C4 C5B H5BB 110.1 . . ?
C4 C5B N4 108.2(8) . . ?
N4 C5B H5BA 110.1 . . ?
N4 C5B H5BB 110.1 . . ?
C3A C4 H4AA 108.1 . . ?
C3A C4 H4AB 108.1 . . ?
C5A C4 C3A 116.7(15) . . ?
C5A C4 H4AA 108.1 . . ?
C5A C4 H4AB 108.1 . . ?
C3B C4 H4BC 110.3 . . ?
C3B C4 H4BD 110.3 . . ?
C5B C4 C3B 107.2(9) . . ?
C5B C4 H4BC 110.3 . . ?
C5B C4 H4BD 110.3 . . ?
H4AA C4 H4AB 107.3 . . ?
H4BC C4 H4BD 108.5 . . ?
C7 C6 H6 118.9 . . ?
N3 C6 H6 118.9 . . ?
N3 C6 C7 122.1(6) . . ?
C6 C7 H7 119.9 . . ?
C8 C7 C6 120.1(6) . . ?
C8 C7 H7 119.9 . . ?
C7 C8 H8 120.3 . . ?
C7 C8 C9 119.4(6) . . ?
C9 C8 H8 120.3 . . ?
C8 C9 C10 124.6(6) . . ?
C17 C9 C8 116.7(5) . . ?
C17 C9 C10 118.6(6) . . ?
C9 C10 H10 119.4 . . ?
C11 C10 C9 121.3(6) . . ?
C11 C10 H10 119.4 . . ?
C10 C11 H11 119.6 . . ?
C10 C11 C12 120.9(6) . . ?
C12 C11 H11 119.6 . . ?
C11 C12 C13 124.5(6) . . ?
C16 C12 C11 119.1(6) . . ?
C16 C12 C13 116.3(5) . . ?
C12 C13 H13 120.3 . . ?
C14 C13 C12 119.3(6) . . ?
C14 C13 H13 120.3 . . ?
C13 C14 H14 119.8 . . ?
C13 C14 C15 120.4(6) . . ?
C15 C14 H14 119.8 . . ?
C14 C15 H15 118.7 . . ?
N2 C15 C14 122.7(6) . . ?
N2 C15 H15 118.7 . . ?
C12 C16 C17 120.3(5) . . ?
N2 C16 C12 123.5(5) . . ?
N2 C16 C17 116.2(5) . . ?
C9 C17 C16 119.8(5) . . ?
N3 C17 C9 123.4(5) . . ?
N3 C17 C16 116.8(4) . . ?
N1 Cu1 N2 98.04(19) . . ?
N1 Cu1 N3 175.4(2) . . ?
N1 Cu1 O3 94.2(2) . . ?
N2 Cu1 O3 97.63(17) . . ?
N3 Cu1 N2 82.29(18) . . ?
N3 Cu1 O3 90.32(16) . . ?
O1 Cu1 N1 83.91(18) . . ?
O1 Cu1 N2 160.51(19) . . ?
O1 Cu1 N3 94.27(17) . . ?
O1 Cu1 O3 101.58(17) . . ?
C2A N1 Cu1 109.8(7) . . ?
C2A N1 H1AA 109.7 . . ?
C2A N1 H1AB 109.7 . . ?
C2B N1 Cu1 109.8(6) . . ?
C2B N1 H1BC 109.7 . . ?
C2B N1 H1BD 109.7 . . ?
Cu1 N1 H1AA 109.7 . . ?
Cu1 N1 H1AB 109.7 . . ?
Cu1 N1 H1BC 109.7 . . ?
Cu1 N1 H1BD 109.7 . . ?
H1AA N1 H1AB 108.2 . . ?
H1BC N1 H1BD 108.2 . . ?
C15 N2 C16 117.7(5) . . ?
C15 N2 Cu1 130.3(4) . . ?
C16 N2 Cu1 111.9(4) . . ?
C6 N3 C17 118.1(5) . . ?
C6 N3 Cu1 129.2(4) . . ?
C17 N3 Cu1 112.6(4) . . ?
C5A N4 H4AC 109.5 . . ?
C5A N4 H4AD 109.5 . . ?
C5A N4 H4AE 109.5 . . ?
C5B N4 H4BF 109.5 . . ?
C5B N4 H4BG 109.5 . . ?
C5B N4 H4BH 109.5 . . ?
H4AC N4 H4AD 109.5 . . ?
H4AC N4 H4AE 109.5 . . ?
H4AD N4 H4AE 109.5 . . ?
H4BF N4 H4BG 109.5 . . ?
H4BF N4 H4BH 109.5 . . ?
H4BG N4 H4BH 109.5 . . ?
C1 O1 Cu1 116.3(4) . . ?
V1 O3 Cu1 134.0(3) . . ?
V2 O5 V1 138.6(3) . . ?
V2 O8 V1 135.2(2) . 2_667 ?
H9A O9 H9B 106(5) . . ?
H10A O10 H10B 105(5) . . ?
H11A O11 H11B 120.0 . . ?
O3 V1 O5 112.2(3) . . ?
O3 V1 O8 109.13(19) . 2_667 ?
O4 V1 O3 107.0(3) . . ?
O4 V1 O5 107.0(3) . . ?
O4 V1 O8 111.6(2) . 2_667 ?
O5 V1 O8 109.9(2) . 2_667 ?
O5 V2 O8 109.4(2) . . ?
O6 V2 O5 107.0(3) . . ?
O6 V2 O8 108.9(2) . . ?
O7 V2 O5 109.1(3) . . ?
O7 V2 O6 111.9(4) . . ?
O7 V2 O8 110.4(2) . . ?

loop_
_geom_bond_atom_site_label_1
_geom_bond_atom_site_label_2
_geom_bond_distance
_geom_bond_site_symmetry_2
_geom_bond_publ_flag
C1 C2A 1.592(17) . ?
C1 C2B 1.492(15) . ?
C1 O1 1.280(7) . ?
C1 O2 1.237(7) . ?
C2A H2A 0.9800 . ?
C2A C3A 1.57(3) . ?
C2A N1 1.491(16) . ?
C3A H3AA 0.9700 . ?
C3A H3AB 0.9700 . ?
C3A C4 1.533(19) . ?
C5A H5AA 0.9700 . ?
C5A H5AB 0.9700 . ?
C5A C4 1.29(2) . ?
C5A N4 1.67(2) . ?
C2B H2B 0.9800 . ?
C2B C3B 1.49(2) . ?
C2B N1 1.477(13) . ?
C3B H3BA 0.9700 . ?
C3B H3BB 0.9700 . ?
C3B C4 1.561(17) . ?
C5B H5BA 0.9700 . ?
C5B H5BB 0.9700 . ?
C5B C4 1.466(13) . ?
C5B N4 1.541(12) . ?
C4 H4AA 0.9700 . ?
C4 H4AB 0.9700 . ?
C4 H4BC 0.9700 . ?
C4 H4BD 0.9700 . ?
C6 H6 0.9300 . ?
C6 C7 1.392(8) . ?
C6 N3 1.331(7) . ?
C7 H7 0.9300 . ?
C7 C8 1.357(9) . ?
C8 H8 0.9300 . ?
C8 C9 1.418(9) . ?
C9 C10 1.434(9) . ?
C9 C17 1.394(7) . ?
C10 H10 0.9300 . ?
C10 C11 1.351(10) . ?
C11 H11 0.9300 . ?
C11 C12 1.420(9) . ?
C12 C13 1.428(9) . ?
C12 C16 1.391(7) . ?
C13 H13 0.9300 . ?
C13 C14 1.347(9) . ?
C14 H14 0.9300 . ?
C14 C15 1.388(9) . ?
C15 H15 0.9300 . ?
C15 N2 1.319(7) . ?
C16 C17 1.430(8) . ?
C16 N2 1.367(6) . ?
C17 N3 1.356(6) . ?
Cu1 N1 1.998(5) . ?
Cu1 N2 2.019(4) . ?
Cu1 N3 2.002(4) . ?
Cu1 O1 1.941(4) . ?
Cu1 O3 2.283(4) . ?
N1 H1AA 0.8900 . ?
N1 H1AB 0.8900 . ?
N1 H1BC 0.8900 . ?
N1 H1BD 0.8900 . ?
N4 H4AC 0.8900 . ?
N4 H4AD 0.8900 . ?
N4 H4AE 0.8900 . ?
N4 H4BF 0.8900 . ?
N4 H4BG 0.8900 . ?
N4 H4BH 0.8900 . ?
O3 V1 1.626(4) . ?
O4 V1 1.623(5) . ?
O5 V1 1.770(4) . ?
O5 V2 1.762(5) . ?
O6 V2 1.639(6) . ?
O7 V2 1.590(4) . ?
O8 V1 1.791(4) 2_667 ?
O8 V2 1.791(4) . ?
O9 H9A 0.84(2) . ?
O9 H9B 0.84(2) . ?
O10 H10A 0.85(2) . ?
O10 H10B 0.84(2) . ?
O11 H11A 0.8500 . ?
O11 H11B 0.8500 . ?

loop_
_geom_hbond_atom_site_label_D
_geom_hbond_atom_site_label_H
_geom_hbond_atom_site_label_A
_geom_hbond_distance_DH
_geom_hbond_distance_HA
_geom_hbond_distance_DA
_geom_hbond_angle_DHA
_geom_hbond_site_symmetry_A
N1 H1AA O9 0.89 2.07 2.940(9) 165.9 1_655
N1 H1AB O6 0.89 2.38 3.192(8) 152.6 .
N4 H4AC O11 0.89 2.07 2.923(12) 160.3 2_767
N4 H4BF O4 0.89 1.96 2.845(9) 170.0 2_667
N4 H4BG O6 0.89 2.04 2.845(11) 150.4 2_767
O9 H9A O1 0.84(2) 2.23(3) 3.050(7) 165(9) 2_666
O9 H9A O2 0.84(2) 2.39(7) 3.062(8) 137(9) 2_666
O9 H9B O3 0.84(2) 2.57(4) 3.391(8) 165(11) .
O9 H9B O4 0.84(2) 2.29(8) 2.857(8) 125(9) .
O10 H10A O7 0.85(2) 1.98(5) 2.799(8) 161(12) .
O10 H10B O11 0.84(2) 1.90(8) 2.638(10) 145(13) .
O11 H11A O2 0.85 2.39 3.216(10) 165.8 1_565

loop_
_geom_torsion_atom_site_label_1
_geom_torsion_atom_site_label_2
_geom_torsion_atom_site_label_3
_geom_torsion_atom_site_label_4
_geom_torsion
_geom_torsion_site_symmetry_1
_geom_torsion_site_symmetry_2
_geom_torsion_site_symmetry_3
_geom_torsion_site_symmetry_4
_geom_torsion_publ_flag
C1 C2A C3A C4 -163.5(10) . . . . ?
C1 C2A N1 Cu1 31.4(11) . . . . ?
C1 C2B C3B C4 -178.1(11) . . . . ?
C1 C2B N1 Cu1 -14.1(13) . . . . ?
C2A C1 O1 Cu1 21.9(9) . . . . ?
C2A C3A C4 C5A 176.8(17) . . . . ?
C3A C2A N1 Cu1 149.2(10) . . . . ?
C2B C1 O1 Cu1 -5.7(11) . . . . ?
C2B C3B C4 C5B -173.3(15) . . . . ?
C3B C2B N1 Cu1 -142.8(13) . . . . ?
C6 C7 C8 C9 -0.7(10) . . . . ?
C7 C6 N3 C17 0.8(8) . . . . ?
C7 C6 N3 Cu1 179.9(4) . . . . ?
C7 C8 C9 C10 -178.4(6) . . . . ?
C7 C8 C9 C17 -0.9(9) . . . . ?
C8 C9 C10 C11 176.8(7) . . . . ?
C8 C9 C17 C16 -178.0(5) . . . . ?
C8 C9 C17 N3 2.5(8) . . . . ?
C9 C10 C11 C12 1.2(11) . . . . ?
C9 C17 N3 C6 -2.5(8) . . . . ?
C9 C17 N3 Cu1 178.3(4) . . . . ?
C10 C9 C17 C16 -0.3(8) . . . . ?
C10 C9 C17 N3 -179.8(5) . . . . ?
C10 C11 C12 C13 -179.6(7) . . . . ?
C10 C11 C12 C16 -0.6(10) . . . . ?
C11 C12 C13 C14 177.6(7) . . . . ?
C11 C12 C16 C17 -0.4(9) . . . . ?
C11 C12 C16 N2 -178.2(6) . . . . ?
C12 C13 C14 C15 1.1(11) . . . . ?
C12 C16 C17 C9 0.8(8) . . . . ?
C12 C16 C17 N3 -179.7(5) . . . . ?
C12 C16 N2 C15 0.2(8) . . . . ?
C12 C16 N2 Cu1 -178.4(5) . . . . ?
C13 C12 C16 C17 178.7(5) . . . . ?
C13 C12 C16 N2 0.9(9) . . . . ?
C13 C14 C15 N2 0.1(11) . . . . ?
C14 C15 N2 C16 -0.7(9) . . . . ?
C14 C15 N2 Cu1 177.6(5) . . . . ?
C16 C12 C13 C14 -1.5(10) . . . . ?
C16 C17 N3 C6 178.0(5) . . . . ?
C16 C17 N3 Cu1 -1.2(6) . . . . ?
C17 C9 C10 C11 -0.7(10) . . . . ?
C17 C16 N2 C15 -177.7(5) . . . . ?
C17 C16 N2 Cu1 3.7(6) . . . . ?
Cu1 O3 V1 O4 178.0(3) . . . . ?
Cu1 O3 V1 O5 61.0(4) . . . . ?
Cu1 O3 V1 O8 -61.1(4) . . . 2_667 ?
N1 C2A C3A C4 83.5(16) . . . . ?
N1 C2B C3B C4 -50(2) . . . . ?
N2 C16 C17 C9 178.8(5) . . . . ?
N2 C16 C17 N3 -1.7(7) . . . . ?
N3 C6 C7 C8 0.7(10) . . . . ?
N4 C5A C4 C3A -161.7(13) . . . . ?
N4 C5B C4 C3B -175.5(10) . . . . ?
O1 C1 C2A C3A -148.3(12) . . . . ?
O1 C1 C2A N1 -35.3(13) . . . . ?
O1 C1 C2B C3B 144.5(12) . . . . ?
O1 C1 C2B N1 13.4(15) . . . . ?
O2 C1 C2A C3A 46.8(17) . . . . ?
O2 C1 C2A N1 159.8(8) . . . . ?
O2 C1 C2B C3B -46.7(18) . . . . ?
O2 C1 C2B N1 -177.8(8) . . . . ?
O2 C1 O1 Cu1 -173.8(6) . . . . ?
V1 O5 V2 O6 56.2(6) . . . . ?
V1 O5 V2 O7 177.5(6) . . . . ?
V1 O5 V2 O8 -61.6(7) . . . . ?
V1 O8 V2 O5 99.8(4) 2_667 . . . ?
V1 O8 V2 O6 -16.8(5) 2_667 . . . ?
V1 O8 V2 O7 -140.1(4) 2_667 . . . ?
V2 O5 V1 O3 -107.8(6) . . . . ?
V2 O5 V1 O4 135.2(6) . . . . ?
V2 O5 V1 O8 13.8(7) . . . 2_667 ?
